data_4067383
loop_
_publ_author_name
'Sudupe, Mar\'ia'
'Cano, Jes\'us'
'Royo, Pascual'
'Mosquera, Marta E. G.'
'Frutos, Luis M.'
'Casta\~no, Obis'

_publ_section_title
;
 Regioselective Synthesis of 1,2- and 1,3-Di(silylamido)cyclopentadienyl
 Zirconium Complexes
;
_journal_issue 1
_journal_name_full Organometallics
_journal_page_first 263
_journal_paper_doi 10.1021/om9009087
_journal_volume 29
_journal_year 2010
_chemical_formula_moiety 'C25 H50 Li2 N2 O2 Si2'
_chemical_formula_sum 'C25 H50 Li2 N2 O2 Si2'
_chemical_formula_weight 480.73
_chemical_name_systematic
;
 ?
;
_space_group_IT_number 19
_symmetry_cell_setting orthorhombic
_symmetry_Int_Tables_number 19
_symmetry_space_group_name_Hall 'P 2ac 2ab'
_symmetry_space_group_name_H-M 'P 21 21 21'
_atom_sites_solution_hydrogens geom
_atom_sites_solution_primary direct
_atom_sites_solution_secondary difmap
_audit_creation_method SHELXL-97
_cell_angle_alpha 90
_cell_angle_beta 90
_cell_angle_gamma 90
_cell_formula_units_Z 4
_cell_length_a 10.394(2)
_cell_length_b 14.923(4)
_cell_length_c 19.5851(9)
_cell_measurement_reflns_used 90
_cell_measurement_temperature 200(2)
_cell_measurement_theta_max 19.514
_cell_measurement_theta_min 3.192
_cell_volume 3037.8(10)
_computing_cell_refinement 'Dirax/lsq (Duisenberg & Schreurs, 1989-2000)'
_computing_data_collection 'Collect (Nonius BV, 1997-2000)'
_computing_data_reduction 'EvalCCD (Duisenberg & Schreurs 1990-2000)'
_computing_molecular_graphics 'Ortep-3 for Windows (Farrugia, 1997)'
_computing_publication_material 'WinGX publication routines (Farrugia, 1999)'
_computing_structure_refinement 'SHELXL-97 (Sheldrick, 1997)'
_computing_structure_solution 'SHELXS-97 (Sheldrick, 1997)'
_diffrn_ambient_temperature 200(2)
_diffrn_measured_fraction_theta_full 0.998
_diffrn_measured_fraction_theta_max 0.998
_diffrn_measurement_method 'CCD rotation images, thick slices'
_diffrn_radiation_monochromator graphite
_diffrn_radiation_source 'fine-focus sealed tube'
_diffrn_radiation_type MoK\a
_diffrn_radiation_wavelength 0.71073
_diffrn_reflns_av_R_equivalents 0.0813
_diffrn_reflns_av_sigmaI/netI 0.0641
_diffrn_reflns_limit_h_max 13
_diffrn_reflns_limit_h_min -13
_diffrn_reflns_limit_k_max 19
_diffrn_reflns_limit_k_min -19
_diffrn_reflns_limit_l_max 22
_diffrn_reflns_limit_l_min -25
_diffrn_reflns_number 26264
_diffrn_reflns_theta_full 27.49
_diffrn_reflns_theta_max 27.49
_diffrn_reflns_theta_min 3.17
_exptl_absorpt_coefficient_mu 0.138
_exptl_absorpt_correction_T_max 0.986
_exptl_absorpt_correction_T_min 0.957
_exptl_absorpt_correction_type multi-scan
_exptl_absorpt_process_details
;
 R.H. Blessing, Acta Cryst. (1995), A51, 33-38
;
_exptl_crystal_colour colourless
_exptl_crystal_density_diffrn 1.051
_exptl_crystal_density_method 'not measured'
_exptl_crystal_description block
_exptl_crystal_F_000 1056
_exptl_crystal_size_max 0.311
_exptl_crystal_size_mid 0.248
_exptl_crystal_size_min 0.124
_refine_diff_density_max 0.363
_refine_diff_density_min -0.348
_refine_diff_density_rms 0.052
_refine_ls_abs_structure_details 'Flack H D (1983), Acta Cryst. A39, 876-881'
_refine_ls_abs_structure_Flack 0.27(15)
_refine_ls_extinction_method none
_refine_ls_goodness_of_fit_ref 1.022
_refine_ls_hydrogen_treatment constr
_refine_ls_matrix_type full
_refine_ls_number_parameters 294
_refine_ls_number_reflns 6972
_refine_ls_number_restraints 0
_refine_ls_restrained_S_all 1.022
_refine_ls_R_factor_all 0.0915
_refine_ls_R_factor_gt 0.0582
_refine_ls_shift/su_max 0.001
_refine_ls_shift/su_mean 0.000
_refine_ls_structure_factor_coef Fsqd
_refine_ls_weighting_details 'calc w=1/[\s^2^(Fo^2^)+(0.0527P)^2^+0.6474P] where P=(Fo^2^+2Fc^2^)/3'
_refine_ls_weighting_scheme calc
_refine_ls_wR_factor_gt 0.1333
_refine_ls_wR_factor_ref 0.1484
_reflns_number_gt 5177
_reflns_number_total 6972
_reflns_threshold_expression >2sigma(I)
_cod_data_source_file om9009087_si_001.cif
_cod_data_source_block 3
_cod_original_cell_volume 3037.9(10)
_cod_database_code 4067383

loop_
_symmetry_equiv_pos_as_xyz
'x, y, z'
'-x+1/2, -y, z+1/2'
'x+1/2, -y+1/2, -z'
'-x, y+1/2, -z+1/2'

loop_
_atom_site_label
_atom_site_type_symbol
_atom_site_fract_x
_atom_site_fract_y
_atom_site_fract_z
_atom_site_U_iso_or_equiv
_atom_site_adp_type
_atom_site_occupancy
_atom_site_symmetry_multiplicity
_atom_site_calc_flag
_atom_site_refinement_flags
_atom_site_disorder_assembly
_atom_site_disorder_group
C12 C 0.2520(4) 0.8857(3) 0.29777(17) 0.0500(9) Uani 1 1 d . A .
H12A H 0.1815 0.9222 0.3158 0.075 Uiso 1 1 calc R . .
H12B H 0.3340 0.9166 0.3055 0.075 Uiso 1 1 calc R . .
H12C H 0.2533 0.8276 0.3211 0.075 Uiso 1 1 calc R . .
C11 C 0.1073(4) 0.8169(2) 0.2106(2) 0.0521(9) Uani 1 1 d . A .
H11A H 0.0340 0.8521 0.2271 0.078 Uiso 1 1 calc R . .
H11B H 0.1129 0.7608 0.2364 0.078 Uiso 1 1 calc R . .
H11C H 0.0954 0.8035 0.1620 0.078 Uiso 1 1 calc R . .
C13 C 0.3457(4) 0.8135(3) 0.1933(2) 0.0563(10) Uani 1 1 d . A .
H13A H 0.4264 0.8466 0.1991 0.084 Uiso 1 1 calc R . .
H13B H 0.3324 0.8003 0.1448 0.084 Uiso 1 1 calc R . .
H13C H 0.3500 0.7573 0.2191 0.084 Uiso 1 1 calc R . .
Li1 Li 0.1144(5) 0.9540(3) 0.0953(3) 0.0368(11) Uani 1 1 d . A .
Li2 Li 0.0635(4) 1.0321(4) 0.2022(2) 0.0316(10) Uani 1 1 d . A .
O2 O -0.0387(2) 1.03935(19) 0.28826(11) 0.0503(6) Uani 1 1 d . . .
C30 C -0.1620(4) 0.9982(4) 0.2996(2) 0.0719(13) Uani 1 1 d . . .
H30A H -0.1526 0.9325 0.3044 0.086 Uiso 1 1 calc R . .
H30B H -0.2206 1.0108 0.2609 0.086 Uiso 1 1 calc R . .
C31 C 0.0063(5) 1.0737(3) 0.3523(2) 0.0690(12) Uani 1 1 d . . .
H31A H 0.0205 1.1392 0.3492 0.083 Uiso 1 1 calc R . .
H31B H 0.0885 1.0447 0.3652 0.083 Uiso 1 1 calc R . .
C32 C -0.2130(5) 1.0371(5) 0.3628(3) 0.105(2) Uani 1 1 d . . .
H32A H -0.2709 0.9947 0.3866 0.126 Uiso 1 1 calc R . .
H32B H -0.2600 1.0936 0.3537 0.126 Uiso 1 1 calc R . .
C33 C -0.0933(8) 1.0537(5) 0.4029(3) 0.129(3) Uani 1 1 d . . .
H33A H -0.1051 1.1049 0.4345 0.154 Uiso 1 1 calc R . .
H33B H -0.0698 1.0000 0.4299 0.154 Uiso 1 1 calc R . .
O1 O 0.1249(3) 0.87334(18) 0.01466(12) 0.0572(7) Uani 1 1 d . . .
C20A C 0.2278(9) 0.8079(6) 0.0012(4) 0.057(2) Uiso 0.50 1 d P A 1
H20A H 0.3128 0.8369 0.0065 0.069 Uiso 0.50 1 calc PR A 1
H20B H 0.2221 0.7579 0.0343 0.069 Uiso 0.50 1 calc PR A 1
C21A C 0.1058(12) 0.9034(7) -0.0547(5) 0.077(3) Uiso 0.50 1 d P A 1
H21A H 0.0167 0.9258 -0.0600 0.092 Uiso 0.50 1 calc PR A 1
H21B H 0.1653 0.9536 -0.0645 0.092 Uiso 0.50 1 calc PR A 1
C22A C 0.1274(10) 0.8342(7) -0.1016(5) 0.072(3) Uiso 0.50 1 d P A 1
H22A H 0.1673 0.8573 -0.1440 0.086 Uiso 0.50 1 calc PR A 1
H22B H 0.0462 0.8031 -0.1132 0.086 Uiso 0.50 1 calc PR A 1
C23A C 0.2147(10) 0.7749(6) -0.0654(4) 0.064(2) Uiso 0.50 1 d P A 1
H23A H 0.1796 0.7132 -0.0645 0.077 Uiso 0.50 1 calc PR A 1
H23B H 0.2994 0.7735 -0.0885 0.077 Uiso 0.50 1 calc PR A 1
C20B C 0.1538(15) 0.7810(9) 0.0160(7) 0.111(4) Uiso 0.50 1 d P A 2
H20C H 0.0925 0.7484 0.0457 0.133 Uiso 0.50 1 calc PR A 2
H20D H 0.2421 0.7709 0.0334 0.133 Uiso 0.50 1 calc PR A 2
C21B C 0.0420(9) 0.8747(6) -0.0451(4) 0.058(2) Uiso 0.50 1 d P A 2
H21C H 0.0515 0.9325 -0.0694 0.069 Uiso 0.50 1 calc PR A 2
H21D H -0.0490 0.8683 -0.0310 0.069 Uiso 0.50 1 calc PR A 2
C22B C 0.0769(13) 0.8028(9) -0.0892(7) 0.097(4) Uiso 0.50 1 d P A 2
H22C H -0.0014 0.7726 -0.1066 0.117 Uiso 0.50 1 calc PR A 2
H22D H 0.1262 0.8259 -0.1286 0.117 Uiso 0.50 1 calc PR A 2
C23B C 0.1421(12) 0.7499(8) -0.0571(5) 0.083(3) Uiso 0.50 1 d P A 2
H23C H 0.2286 0.7454 -0.0780 0.099 Uiso 0.50 1 calc PR A 2
H23D H 0.1017 0.6898 -0.0585 0.099 Uiso 0.50 1 calc PR A 2
Si2 Si 0.12341(7) 1.15227(5) 0.08361(4) 0.02838(18) Uani 1 1 d . . .
Si1 Si 0.34131(7) 1.02859(6) 0.16367(4) 0.0323(2) Uani 1 1 d . . .
N1 N 0.2187(2) 0.95713(17) 0.18287(11) 0.0306(5) Uani 1 1 d . A .
N2 N 0.0185(2) 1.06989(16) 0.10651(11) 0.0261(5) Uani 1 1 d . A .
C1 C 0.2669(3) 1.1456(2) 0.14753(14) 0.0304(6) Uani 1 1 d . A .
C14 C -0.1203(3) 1.06900(19) 0.08659(16) 0.0323(6) Uani 1 1 d . . .
C2 C 0.2275(3) 1.1873(2) 0.21370(16) 0.0369(7) Uani 1 1 d . . .
H2 H 0.1623 1.1645 0.2429 0.044 Uiso 1 1 calc R A .
C4 C 0.3873(4) 1.2765(3) 0.1716(2) 0.0583(11) Uani 1 1 d . . .
H4 H 0.4473 1.3243 0.1683 0.070 Uiso 1 1 calc R A .
C7 C 0.4728(3) 1.0449(3) 0.23007(19) 0.0534(10) Uani 1 1 d . A .
H7A H 0.4338 1.0615 0.2738 0.080 Uiso 1 1 calc R . .
H7B H 0.5310 1.0927 0.2151 0.080 Uiso 1 1 calc R . .
H7C H 0.5212 0.9890 0.2354 0.080 Uiso 1 1 calc R . .
C15 C -0.1993(3) 1.1351(2) 0.13071(19) 0.0446(8) Uani 1 1 d . A .
H15A H -0.1667 1.1961 0.1239 0.067 Uiso 1 1 calc R . .
H15B H -0.1912 1.1187 0.1790 0.067 Uiso 1 1 calc R . .
H15C H -0.2900 1.1324 0.1172 0.067 Uiso 1 1 calc R . .
C6 C 0.4327(3) 0.9978(3) 0.0831(2) 0.0548(10) Uani 1 1 d . A .
H6A H 0.3717 0.9885 0.0456 0.082 Uiso 1 1 calc R . .
H6B H 0.4817 0.9427 0.0909 0.082 Uiso 1 1 calc R . .
H6C H 0.4919 1.0465 0.0712 0.082 Uiso 1 1 calc R . .
C3 C 0.2980(4) 1.2627(2) 0.22656(18) 0.0510(9) Uani 1 1 d . A .
H3 H 0.2894 1.2999 0.2656 0.061 Uiso 1 1 calc R . .
C9 C 0.0666(3) 1.2728(2) 0.08777(19) 0.0442(8) Uani 1 1 d . A .
H9A H 0.0293 1.2847 0.1328 0.066 Uiso 1 1 calc R . .
H9B H 0.0014 1.2831 0.0525 0.066 Uiso 1 1 calc R . .
H9C H 0.1398 1.3131 0.0802 0.066 Uiso 1 1 calc R . .
C5 C 0.3712(3) 1.2092(2) 0.12478(17) 0.0437(8) Uani 1 1 d . A .
H5 H 0.4190 1.2034 0.0837 0.052 Uiso 1 1 calc R . .
C17 C -0.1720(3) 0.9729(2) 0.0985(2) 0.0491(9) Uani 1 1 d . A .
H17A H -0.1586 0.9559 0.1463 0.074 Uiso 1 1 calc R . .
H17B H -0.1261 0.9309 0.0687 0.074 Uiso 1 1 calc R . .
H17C H -0.2642 0.9711 0.0879 0.074 Uiso 1 1 calc R . .
C10 C 0.2322(3) 0.8711(2) 0.22027(16) 0.0362(7) Uani 1 1 d . . .
C16 C -0.1430(3) 1.0929(3) 0.01131(17) 0.0503(9) Uani 1 1 d . A .
H16A H -0.1107 1.1535 0.0024 0.075 Uiso 1 1 calc R . .
H16B H -0.2353 1.0905 0.0014 0.075 Uiso 1 1 calc R . .
H16C H -0.0974 1.0500 -0.0178 0.075 Uiso 1 1 calc R . .
C8 C 0.1923(3) 1.1412(3) -0.00583(16) 0.0483(9) Uani 1 1 d . A .
H8A H 0.2247 1.0801 -0.0125 0.072 Uiso 1 1 calc R . .
H8B H 0.2628 1.1840 -0.0117 0.072 Uiso 1 1 calc R . .
H8C H 0.1248 1.1536 -0.0395 0.072 Uiso 1 1 calc R . .

loop_
_atom_site_aniso_label
_atom_site_aniso_U_11
_atom_site_aniso_U_22
_atom_site_aniso_U_33
_atom_site_aniso_U_23
_atom_site_aniso_U_13
_atom_site_aniso_U_12
C12 0.061(2) 0.046(2) 0.0425(19) 0.0141(15) -0.0061(16) 0.0004(18)
C11 0.057(2) 0.0376(19) 0.061(2) 0.0164(16) -0.0106(18) -0.0096(17)
C13 0.059(2) 0.046(2) 0.064(2) 0.0032(17) -0.0071(19) 0.0193(19)
Li1 0.035(2) 0.039(3) 0.037(3) -0.004(2) -0.005(2) 0.007(2)
Li2 0.029(2) 0.037(3) 0.028(2) 0.002(2) 0.0024(17) -0.002(2)
O2 0.0413(12) 0.0736(18) 0.0359(12) -0.0005(12) 0.0092(9) -0.0026(13)
C30 0.049(2) 0.110(4) 0.057(2) 0.022(2) 0.0095(18) -0.016(2)
C31 0.077(3) 0.080(3) 0.050(2) -0.015(2) 0.005(2) 0.000(2)
C32 0.074(3) 0.172(6) 0.068(3) 0.039(4) 0.040(3) 0.026(4)
C33 0.183(7) 0.157(7) 0.045(3) -0.007(3) 0.036(4) -0.035(6)
O1 0.0745(18) 0.0533(16) 0.0437(13) -0.0177(11) -0.0115(12) 0.0200(14)
Si2 0.0271(4) 0.0306(4) 0.0274(4) 0.0053(3) -0.0034(3) -0.0045(3)
Si1 0.0207(3) 0.0416(5) 0.0347(4) 0.0042(4) -0.0026(3) 0.0001(3)
N1 0.0253(11) 0.0344(14) 0.0321(12) 0.0064(10) -0.0041(9) 0.0011(10)
N2 0.0204(10) 0.0279(13) 0.0301(12) 0.0035(9) -0.0059(9) -0.0002(9)
C1 0.0255(13) 0.0346(16) 0.0312(14) 0.0020(12) -0.0037(10) -0.0085(12)
C14 0.0223(12) 0.0287(15) 0.0460(16) -0.0029(13) -0.0098(13) -0.0005(12)
C2 0.0379(17) 0.0363(17) 0.0364(16) 0.0029(13) -0.0072(13) -0.0051(14)
C4 0.056(2) 0.051(2) 0.068(3) 0.0176(19) -0.025(2) -0.0306(19)
C7 0.0344(17) 0.067(3) 0.059(2) 0.0101(19) -0.0169(15) -0.0112(18)
C15 0.0290(15) 0.042(2) 0.063(2) -0.0084(16) -0.0001(14) 0.0041(14)
C6 0.0357(16) 0.068(3) 0.061(2) 0.003(2) 0.0136(17) 0.0074(16)
C3 0.067(2) 0.040(2) 0.046(2) 0.0022(15) -0.0226(17) -0.0100(18)
C9 0.0437(17) 0.0350(18) 0.054(2) 0.0108(16) -0.0123(16) -0.0059(14)
C5 0.0311(16) 0.051(2) 0.0493(19) 0.0173(15) -0.0089(14) -0.0150(15)
C17 0.0257(14) 0.0346(18) 0.087(3) -0.0039(18) -0.0111(16) -0.0031(14)
C10 0.0344(16) 0.0310(17) 0.0433(17) 0.0068(13) -0.0066(13) 0.0034(13)
C16 0.045(2) 0.058(2) 0.0477(19) -0.0040(16) -0.0232(16) 0.0060(18)
C8 0.047(2) 0.066(3) 0.0319(16) 0.0094(16) 0.0022(13) -0.0098(18)

loop_
_atom_type_symbol
_atom_type_description
_atom_type_scat_dispersion_real
_atom_type_scat_dispersion_imag
_atom_type_scat_source
C C 0.0033 0.0016 'International Tables Vol C Tables 4.2.6.8 and 6.1.1.4'
H H 0.0000 0.0000 'International Tables Vol C Tables 4.2.6.8 and 6.1.1.4'
Li Li -0.0003 0.0001 'International Tables Vol C Tables 4.2.6.8 and 6.1.1.4'
N N 0.0061 0.0033 'International Tables Vol C Tables 4.2.6.8 and 6.1.1.4'
Si Si 0.0817 0.0704 'International Tables Vol C Tables 4.2.6.8 and 6.1.1.4'
O O 0.0106 0.0060 'International Tables Vol C Tables 4.2.6.8 and 6.1.1.4'

loop_
_geom_angle_atom_site_label_1
_geom_angle_atom_site_label_2
_geom_angle_atom_site_label_3
_geom_angle
C10 C12 H12A 109.5
C10 C12 H12B 109.5
H12A C12 H12B 109.5
C10 C12 H12C 109.5
H12A C12 H12C 109.5
H12B C12 H12C 109.5
C10 C11 H11A 109.5
C10 C11 H11B 109.5
H11A C11 H11B 109.5
C10 C11 H11C 109.5
H11A C11 H11C 109.5
H11B C11 H11C 109.5
C10 C13 H13A 109.5
C10 C13 H13B 109.5
H13A C13 H13B 109.5
C10 C13 H13C 109.5
H13A C13 H13C 109.5
H13B C13 H13C 109.5
O1 Li1 N2 129.4(3)
O1 Li1 N1 131.0(3)
N2 Li1 N1 98.8(2)
O1 Li1 Li2 167.6(3)
N2 Li1 Li2 52.45(17)
N1 Li1 Li2 51.92(17)
O1 Li1 Si1 123.3(2)
N2 Li1 Si1 91.27(19)
N1 Li1 Si1 34.47(11)
Li2 Li1 Si1 66.64(16)
O1 Li1 Si2 122.7(2)
N2 Li1 Si2 33.46(11)
N1 Li1 Si2 91.45(19)
Li2 Li1 Si2 66.38(17)
Si1 Li1 Si2 68.37(12)
O2 Li2 N1 128.3(3)
O2 Li2 N2 130.4(3)
N1 Li2 N2 99.7(2)
O2 Li2 Li1 149.5(3)
N1 Li2 Li1 53.04(17)
N2 Li2 Li1 52.32(17)
O2 Li2 Si1 136.8(2)
N1 Li2 Si1 33.04(10)
N2 Li2 Si1 89.66(16)
Li1 Li2 Si1 64.36(15)
O2 Li2 Si2 137.1(2)
N1 Li2 Si2 91.17(17)
N2 Li2 Si2 32.80(10)
Li1 Li2 Si2 65.08(17)
Si1 Li2 Si2 67.29(10)
C31 O2 C30 107.9(3)
C31 O2 Li2 125.8(3)
C30 O2 Li2 125.6(3)
O2 C30 C32 106.5(4)
O2 C30 H30A 110.4
C32 C30 H30A 110.4
O2 C30 H30B 110.4
C32 C30 H30B 110.4
H30A C30 H30B 108.6
O2 C31 C33 106.8(4)
O2 C31 H31A 110.4
C33 C31 H31A 110.4
O2 C31 H31B 110.4
C33 C31 H31B 110.4
H31A C31 H31B 108.6
C30 C32 C33 102.0(4)
C30 C32 H32A 111.4
C33 C32 H32A 111.4
C30 C32 H32B 111.4
C33 C32 H32B 111.4
H32A C32 H32B 109.2
C31 C33 C32 105.5(4)
C31 C33 H33A 110.6
C32 C33 H33A 110.6
C31 C33 H33B 110.6
C32 C33 H33B 110.6
H33A C33 H33B 108.8
C20B O1 C21B 98.9(7)
C20B O1 C21A 110.5(7)
C21B O1 C21A 32.6(5)
C20B O1 C20A 36.9(6)
C21B O1 C20A 107.2(5)
C21A O1 C20A 97.9(6)
C20B O1 Li1 126.0(6)
C21B O1 Li1 126.8(4)
C21A O1 Li1 123.5(5)
C20A O1 Li1 125.7(4)
C23A C20A O1 109.3(7)
C23A C20A H20A 109.8
O1 C20A H20A 109.8
C23A C20A H20B 109.8
O1 C20A H20B 109.8
H20A C20A H20B 108.3
C22A C21A O1 111.5(8)
C22A C21A H21A 109.3
O1 C21A H21A 109.3
C22A C21A H21B 109.3
O1 C21A H21B 109.3
H21A C21A H21B 108.0
C21A C22A C23A 103.3(8)
C21A C22A H22A 111.1
C23A C22A H22A 111.1
C21A C22A H22B 111.1
C23A C22A H22B 111.1
H22A C22A H22B 109.1
C20A C23A C22A 107.4(8)
C20A C23A H23A 110.2
C22A C23A H23A 110.2
C20A C23A H23B 110.2
C22A C23A H23B 110.2
H23A C23A H23B 108.5
O1 C20B C23B 105.3(10)
O1 C20B C22B 76.3(7)
C23B C20B C22B 30.8(6)
O1 C20B H20C 110.7
C23B C20B H20C 110.7
C22B C20B H20C 112.4
O1 C20B H20D 110.7
C23B C20B H20D 110.7
C22B C20B H20D 132.1
H20C C20B H20D 108.8
O1 C21B C22B 109.0(8)
O1 C21B H21C 109.9
C22B C21B H21C 109.9
O1 C21B H21D 109.9
C22B C21B H21D 109.9
H21C C21B H21D 108.3
C23B C22B C21B 108.6(12)
C23B C22B C20B 39.6(8)
C21B C22B C20B 69.0(7)
C23B C22B H22C 110.0
C21B C22B H22C 110.0
C20B C22B H22C 123.1
C23B C22B H22D 110.0
C21B C22B H22D 110.0
C20B C22B H22D 125.9
H22C C22B H22D 108.4
C22B C23B C20B 109.6(12)
C22B C23B H23C 109.8
C20B C23B H23C 109.8
C22B C23B H23D 109.8
C20B C23B H23D 109.8
H23C C23B H23D 108.2
N2 Si2 C9 118.33(14)
N2 Si2 C8 114.90(15)
C9 Si2 C8 103.88(17)
N2 Si2 C1 106.48(12)
C9 Si2 C1 105.00(14)
C8 Si2 C1 107.44(14)
N2 Si2 Li1 40.56(12)
C9 Si2 Li1 158.89(15)
C8 Si2 Li1 89.77(16)
C1 Si2 Li1 85.63(13)
N2 Si2 Li2 39.78(12)
C9 Si2 Li2 118.01(16)
C8 Si2 Li2 137.73(16)
C1 Si2 Li2 68.36(12)
Li1 Si2 Li2 48.54(14)
N1 Si1 C6 113.99(15)
N1 Si1 C7 117.82(14)
C6 Si1 C7 103.87(17)
N1 Si1 C1 107.56(12)
C6 Si1 C1 106.40(15)
C7 Si1 C1 106.45(16)
N1 Si1 Li1 42.39(13)
C6 Si1 Li1 86.05(15)
C7 Si1 Li1 159.87(16)
C1 Si1 Li1 86.93(13)
N1 Si1 Li2 39.78(14)
C6 Si1 Li2 134.30(15)
C7 Si1 Li2 121.33(15)
C1 Si1 Li2 68.83(13)
Li1 Si1 Li2 48.99(13)
C10 N1 Si1 125.4(2)
C10 N1 Li2 117.8(2)
Si1 N1 Li2 107.2(2)
C10 N1 Li1 116.6(2)
Si1 N1 Li1 103.14(19)
Li2 N1 Li1 75.0(2)
C14 N2 Si2 123.74(19)
C14 N2 Li1 116.3(2)
Si2 N2 Li1 105.98(19)
C14 N2 Li2 117.7(2)
Si2 N2 Li2 107.42(18)
Li1 N2 Li2 75.2(2)
C2 C1 C5 101.0(3)
C2 C1 Si1 110.1(2)
C5 C1 Si1 109.2(2)
C2 C1 Si2 109.1(2)
C5 C1 Si2 109.2(2)
Si1 C1 Si2 117.16(15)
N2 C14 C16 113.4(3)
N2 C14 C17 107.7(2)
C16 C14 C17 107.8(3)
N2 C14 C15 111.2(2)
C16 C14 C15 107.8(3)
C17 C14 C15 108.8(3)
C3 C2 C1 110.9(3)
C3 C2 H2 124.6
C1 C2 H2 124.6
C5 C4 C3 108.5(3)
C5 C4 H4 125.8
C3 C4 H4 125.8
Si1 C7 H7A 109.5
Si1 C7 H7B 109.5
H7A C7 H7B 109.5
Si1 C7 H7C 109.5
H7A C7 H7C 109.5
H7B C7 H7C 109.5
C14 C15 H15A 109.5
C14 C15 H15B 109.5
H15A C15 H15B 109.5
C14 C15 H15C 109.5
H15A C15 H15C 109.5
H15B C15 H15C 109.5
Si1 C6 H6A 109.5
Si1 C6 H6B 109.5
H6A C6 H6B 109.5
Si1 C6 H6C 109.5
H6A C6 H6C 109.5
H6B C6 H6C 109.5
C2 C3 C4 109.1(3)
C2 C3 H3 125.5
C4 C3 H3 125.5
Si2 C9 H9A 109.5
Si2 C9 H9B 109.5
H9A C9 H9B 109.5
Si2 C9 H9C 109.5
H9A C9 H9C 109.5
H9B C9 H9C 109.5
C4 C5 C1 110.6(3)
C4 C5 H5 124.7
C1 C5 H5 124.7
C14 C17 H17A 109.5
C14 C17 H17B 109.5
H17A C17 H17B 109.5
C14 C17 H17C 109.5
H17A C17 H17C 109.5
H17B C17 H17C 109.5
N1 C10 C11 108.2(2)
N1 C10 C12 112.0(3)
C11 C10 C12 107.9(3)
N1 C10 C13 112.5(3)
C11 C10 C13 108.0(3)
C12 C10 C13 108.1(3)
C14 C16 H16A 109.5
C14 C16 H16B 109.5
H16A C16 H16B 109.5
C14 C16 H16C 109.5
H16A C16 H16C 109.5
H16B C16 H16C 109.5
Si2 C8 H8A 109.5
Si2 C8 H8B 109.5
H8A C8 H8B 109.5
Si2 C8 H8C 109.5
H8A C8 H8C 109.5
H8B C8 H8C 109.5

loop_
_geom_bond_atom_site_label_1
_geom_bond_atom_site_label_2
_geom_bond_distance
C12 C10 1.547(5)
C12 H12A 0.9800
C12 H12B 0.9800
C12 H12C 0.9800
C11 C10 1.541(5)
C11 H11A 0.9800
C11 H11B 0.9800
C11 H11C 0.9800
C13 C10 1.552(5)
C13 H13A 0.9800
C13 H13B 0.9800
C13 H13C 0.9800
Li1 O1 1.988(5)
Li1 N2 2.008(5)
Li1 N1 2.030(5)
Li1 Li2 2.454(7)
Li1 Si1 2.932(5)
Li1 Si2 2.969(5)
Li2 O2 1.995(5)
Li2 N1 1.999(5)
Li2 N2 2.012(5)
Li2 Si1 2.985(4)
Li2 Si2 3.000(5)
O2 C31 1.434(5)
O2 C30 1.438(4)
C30 C32 1.465(7)
C30 H30A 0.9900
C30 H30B 0.9900
C31 C33 1.464(7)
C31 H31A 0.9900
C31 H31B 0.9900
C32 C33 1.493(9)
C32 H32A 0.9900
C32 H32B 0.9900
C33 H33A 0.9900
C33 H33B 0.9900
O1 C20B 1.411(14)
O1 C21B 1.453(8)
O1 C21A 1.444(10)
O1 C20A 1.472(9)
C20A C23A 1.401(12)
C20A H20A 0.9900
C20A H20B 0.9900
C21A C22A 1.400(14)
C21A H21A 0.9900
C21A H21B 0.9900
C22A C23A 1.452(13)
C22A H22A 0.9900
C22A H22B 0.9900
C23A H23A 0.9900
C23A H23B 0.9900
C20B C23B 1.511(15)
C20B C22B 2.234(19)
C20B H20C 0.9900
C20B H20D 0.9900
C21B C22B 1.424(15)
C21B H21C 0.9900
C21B H21D 0.9900
C22B C23B 1.215(15)
C22B H22C 0.9900
C22B H22D 0.9900
C23B H23C 0.9900
C23B H23D 0.9900
Si2 N2 1.703(2)
Si2 C9 1.895(3)
Si2 C8 1.900(3)
Si2 C1 1.949(3)
Si1 N1 1.704(2)
Si1 C6 1.898(4)
Si1 C7 1.902(3)
Si1 C1 1.936(3)
N1 C10 1.485(4)
N2 C14 1.495(3)
C1 C2 1.494(4)
C1 C5 1.508(4)
C14 C16 1.535(4)
C14 C17 1.550(4)
C14 C15 1.547(4)
C2 C3 1.366(5)
C2 H2 0.9500
C4 C5 1.371(5)
C4 C3 1.436(6)
C4 H4 0.9500
C7 H7A 0.9800
C7 H7B 0.9800
C7 H7C 0.9800
C15 H15A 0.9800
C15 H15B 0.9800
C15 H15C 0.9800
C6 H6A 0.9800
C6 H6B 0.9800
C6 H6C 0.9800
C3 H3 0.9500
C9 H9A 0.9800
C9 H9B 0.9800
C9 H9C 0.9800
C5 H5 0.9500
C17 H17A 0.9800
C17 H17B 0.9800
C17 H17C 0.9800
C16 H16A 0.9800
C16 H16B 0.9800
C16 H16C 0.9800
C8 H8A 0.9800
C8 H8B 0.9800
C8 H8C 0.9800
